data_9001855
loop_
_publ_author_name
'Miletich, R.'
'Allan, D. R.'
'Angel, R. J.'

_publ_section_title
;
 The synthetic Cr2+ silicates BaCrSi4O10 and SrCrSi4O10: The missing links in
 the gillespite-type ABSi4O10 series
 BaCrSi4O10
;
_journal_name_full 'American Mineralogist'
_journal_page_first 697
_journal_page_last 707
_journal_volume 82
_journal_year 1997
_chemical_formula_sum 'Ba Cr O10 Si4'
_chemical_name_mineral Gillespite
_space_group_IT_number 130
_symmetry_space_group_name_Hall '-P 4a 2ac'
_symmetry_space_group_name_H-M 'P 4/n c c :2'
_cell_angle_alpha 90
_cell_angle_beta 90
_cell_angle_gamma 90
_cell_length_a 7.5314
_cell_length_b 7.5314
_cell_length_c 16.0518
_cell_formula_units_Z 4
_cell_volume 910.490
_database_code_amcsd 0001911
_exptl_crystal_density_diffrn 3.368
_cod_original_sg_symbol_H-M 'P 4/n c c'
_cod_original_formula_sum 'Ba Cr Si4 O10'
_cod_database_code 9001855

loop_
_space_group_symop_operation_xyz
x,y,z
1/2-y,1/2-x,1/2+z
1/2+y,1/2+x,1/2-z
1/2+y,-x,-z
1/2-y,x,z
x,1/2-y,1/2+z
-x,1/2+y,1/2-z
1/2+x,1/2+y,-z
1/2-x,1/2-y,z
y,x,1/2+z
-y,-x,1/2-z
-y,1/2+x,-z
y,1/2-x,z
1/2-x,y,1/2+z
1/2+x,-y,1/2-z
-x,-y,-z

loop_
_atom_site_aniso_label
_atom_site_aniso_U_11
_atom_site_aniso_U_22
_atom_site_aniso_U_33
_atom_site_aniso_U_12
_atom_site_aniso_U_13
_atom_site_aniso_U_23
Ba 0.01871 0.01871 0.01527 0.00000 0.00000 0.00000
Cr 0.01204 0.01204 0.02219 0.00000 0.00000 0.00000
Si 0.01411 0.01417 0.01462 0.00092 0.00043 -0.00049
O1 0.04397 0.04397 0.01645 -0.00580 0.00857 -0.00857
O2 0.01276 0.02733 0.02650 -0.00213 -0.00043 0.00410
O3 0.02014 0.01563 0.03329 0.00351 -0.00925 -0.00404

loop_
_atom_site_label
_atom_site_fract_x
_atom_site_fract_y
_atom_site_fract_z
Ba 0.25000 0.75000 0.00000
Cr 0.25000 0.25000 0.09181
Si 0.51961 0.93512 0.15441
O1 0.47275 0.97275 0.25000
O2 0.72301 0.99639 0.13722
O3 0.39096 0.02503 0.08973

loop_
_cod_related_entry_id
_cod_related_entry_database
_cod_related_entry_code
1 AMCSD 0001911
